data_4111979
loop_
_publ_author_name
'Matthijs K. J. ter Wiel'
'Richard A. van Delden'
'Auke Meetsma'
'Ben L. Feringa'

_publ_contact_author_address
;
     Crystal Structure Center,
     Inorganic Solid State Chemistry Laboratory
     Chemical Physics,
     Materials Science Center,
     Groningen University,
     Nijenborgh 4,
     NL-9747 AG Groningen,
     The Netherlands.
;
_publ_contact_author_email A.Meetsma@rug.nl
_publ_contact_author_fax '+31 50 3634441'
_publ_contact_author_name
;
   Drs. A. Meetsma
;
_publ_contact_author_phone '+31 50 3634368'
_publ_section_title
;
 Light-Driven Molecular Motors: Stepwise Thermal Helix Inversion during
 Unidirectional Rotation of Sterically Overcrowded Biphenanthrylidenes
;
_journal_name_full 'Journal of the American Chemical Society'
_journal_page_first 14208
_journal_page_last 14222
_journal_paper_doi 10.1021/ja052201e
_journal_volume 127
_journal_year 2005
_chemical_compound_source 'see text'
_chemical_formula_moiety 'C36 H40'
_chemical_formula_sum 'C36 H40'
_chemical_formula_weight 472.72
_chemical_name_systematic ' ?'
_space_group_IT_number 2
_symmetry_cell_setting triclinic
_symmetry_Int_Tables_number 2
_symmetry_space_group_name_Hall '-P 1'
_symmetry_space_group_name_H-M 'P -1'
_atom_sites_solution_hydrogens difmap
_atom_sites_solution_primary direct
_atom_sites_solution_secondary direct
_audit_creation_date '2004-04-01  11:06:13'
_audit_creation_method
;
 PLATON <TABLE ACC> option 
 SHELXL97-2 & Manual Editing 
;
_cell_angle_alpha 81.449(2)
_cell_angle_beta 80.396(2)
_cell_angle_gamma 72.358(2)
_cell_formula_units_Z 1
_cell_length_a 7.7179(7)
_cell_length_b 8.5901(8)
_cell_length_c 10.957(1)
_cell_measurement_reflns_used 1750
_cell_measurement_temperature 100(1)
_cell_measurement_theta_max 27.23
_cell_measurement_theta_min 2.50
_cell_volume 678.82(11)
_computing_cell_refinement 'SAINT, Bruker Version 6.02A, 2000'
_computing_data_collection 'SMART, Bruker Version 5.624, 2001'
_computing_data_reduction 'XPREP, Bruker Version 5.1/NT, 2000'
_computing_molecular_graphics
;
 PLUTO (Meetsma, 2003) 
 PLATON (Spek, 1994)
;
_computing_publication_material 'PLATON (Spek, 1990)'
_computing_structure_refinement 'SHELXL-97 (Sheldrick, 1997)'
_computing_structure_solution
;
 SHELXS-97 (Sheldrick, 1997)
 SHELXTL (Sheldrick, 2000)
;
_diffrn_ambient_temperature 100(1)
_diffrn_detector_area_resol_mean '4096x4096 / 62x62 (binned 512)'
_diffrn_measured_fraction_theta_full 0.985
_diffrn_measured_fraction_theta_max 0.964
_diffrn_measurement_device_type
;
  Bruker Smart Apex 
;
_diffrn_measurement_method 'phi and omega scans'
_diffrn_radiation_detector
;
  CCD area-detector
;
_diffrn_radiation_monochromator 'parallel mounted graphite'
_diffrn_radiation_source 'fine focus sealed Siemens Mo tube '
_diffrn_radiation_type MoK\a
_diffrn_radiation_wavelength 0.71073
_diffrn_reflns_av_R_equivalents 0.0161
_diffrn_reflns_av_sigmaI/netI 0.0297
_diffrn_reflns_limit_h_max 10
_diffrn_reflns_limit_h_min -9
_diffrn_reflns_limit_k_max 11
_diffrn_reflns_limit_k_min -11
_diffrn_reflns_limit_l_max 13
_diffrn_reflns_limit_l_min -14
_diffrn_reflns_number 5904
_diffrn_reflns_reduction_process
;
 Intensity data were corrected for Lorentz and polarization
  effects, decay and absorption and reduced to F~o~^2^
  using SAINT (Bruker, 2000) and SADABS (Sheldrick, 2001)
;
_diffrn_reflns_theta_full 25.00
_diffrn_reflns_theta_max 27.51
_diffrn_reflns_theta_min 2.50
_exptl_absorpt_coefficient_mu 0.065
_exptl_absorpt_correction_T_max 0.9923
_exptl_absorpt_correction_T_min 0.8977
_exptl_absorpt_correction_type multi-scan
_exptl_absorpt_process_details '(SADABS, Sheldrick, Bruker, 2000))'
_exptl_crystal_colour colorless
_exptl_crystal_density_diffrn 1.156
_exptl_crystal_description prismatic
_exptl_crystal_F_000 256
_exptl_crystal_size_max 0.53
_exptl_crystal_size_mid 0.15
_exptl_crystal_size_min 0.12
_refine_diff_density_max 0.281
_refine_diff_density_min -0.176
_refine_diff_density_rms 0.036
_refine_ls_extinction_method none
_refine_ls_goodness_of_fit_ref 1.098
_refine_ls_hydrogen_treatment mixed
_refine_ls_matrix_type full
_refine_ls_number_parameters 254
_refine_ls_number_reflns 3006
_refine_ls_number_restraints 0
_refine_ls_restrained_S_all 1.098
_refine_ls_R_factor_all 0.0749
_refine_ls_R_factor_gt 0.0534
_refine_ls_shift/su_max 0.000
_refine_ls_shift/su_mean 0.000
_refine_ls_structure_factor_coef Fsqd
_refine_ls_weighting_details 'calc w=1/[\s^2^(Fo^2^)+(0.0710P)^2^+0.1243P] where P=(Fo^2^+2Fc^2^)/3'
_refine_ls_weighting_scheme calc
_refine_ls_wR_factor_gt 0.1440
_refine_ls_wR_factor_ref 0.1535
_reflns_number_gt 2154
_reflns_number_total 3006
_reflns_threshold_expression I>2\s(I)
_cod_data_source_file ja052201esi20050406_083100.cif
_cod_data_source_block global
_cod_database_code 4111979
_vrn_publ_code_squeezed_elec 0.0
_vrn_publ_code_void_volume 21.9
_vrn_publ_code_frame_time_sec 10.0
_vrn_publ_code_meas_time_hour 8.0

loop_
_symmetry_equiv_pos_as_xyz
x,y,z
-x,-y,-z

loop_
_atom_site_aniso_label
_atom_site_aniso_U_11
_atom_site_aniso_U_22
_atom_site_aniso_U_33
_atom_site_aniso_U_23
_atom_site_aniso_U_13
_atom_site_aniso_U_12
C1 0.0492(10) 0.0330(8) 0.0446(9) -0.0221(7) -0.0262(8) 0.0122(7)
C2 0.0528(10) 0.0208(7) 0.0502(10) -0.0144(6) -0.0285(8) 0.0027(6)
C3 0.0528(10) 0.0209(7) 0.0498(10) -0.0113(6) -0.0274(8) -0.0024(7)
C4 0.0548(11) 0.0254(7) 0.0472(10) -0.0135(7) -0.0251(8) -0.0007(7)
C5 0.0520(11) 0.0297(8) 0.0574(11) -0.0169(7) -0.0232(9) -0.0031(7)
C6 0.0650(12) 0.0291(8) 0.0528(10) -0.0117(7) -0.0204(9) -0.0165(8)
C7 0.0673(12) 0.0287(8) 0.0549(11) -0.0036(7) -0.0320(10) -0.0165(8)
C8 0.0611(11) 0.0245(7) 0.0545(10) -0.0052(7) -0.0309(9) -0.0122(7)
C9 0.0651(12) 0.0293(8) 0.0594(12) 0.0028(8) -0.0405(10) -0.0119(8)
C10 0.0536(11) 0.0264(8) 0.0595(11) -0.0038(7) -0.0335(9) -0.0043(7)
C11 0.0531(10) 0.0209(7) 0.0536(10) -0.0113(7) -0.0309(8) 0.0013(6)
C12 0.0457(10) 0.0267(8) 0.0550(10) -0.0124(7) -0.0282(8) 0.0059(7)
C13 0.0452(10) 0.0249(8) 0.0432(9) -0.0106(7) -0.0170(8) 0.0014(7)
C14B 0.0330(19) 0.0172(17) 0.0280(19) -0.0046(13) -0.0025(14) -0.0055(13)
C15 0.0706(14) 0.0446(10) 0.0575(12) -0.0119(9) -0.0211(10) -0.0189(10)
C16B 0.0461(18) 0.0239(15) 0.0308(18) -0.0059(13) -0.0016(12) -0.0123(12)
C17 0.0348(10) 0.0410(10) 0.1031(18) -0.0339(11) -0.0126(10) -0.0059(8)
C18 0.0493(12) 0.0486(11) 0.0705(14) -0.0420(10) -0.0239(10) 0.0082(9)
C16A 0.0340(17) 0.0197(15) 0.0196(16) -0.0024(12) -0.0025(12) -0.0075(11)
C14A 0.0292(19) 0.0152(17) 0.024(2) -0.0043(14) -0.0038(15) -0.0063(13)

loop_
_atom_site_label
_atom_site_type_symbol
_atom_site_thermal_displace_type
_atom_site_fract_x
_atom_site_fract_y
_atom_site_fract_z
_atom_site_occupancy
_atom_site_U_iso_or_equiv
C1 C Uani -0.0329(2) 0.08109(19) -0.01581(15) 1.000 0.0433(5)
C2 C Uani -0.0572(2) 0.15978(17) -0.14547(15) 1.000 0.0405(5)
C3 C Uani 0.0882(2) 0.17204(17) -0.24215(15) 1.000 0.0397(5)
C4 C Uani 0.2769(2) 0.11106(18) -0.22644(17) 1.000 0.0416(5)
C5 C Uani 0.4105(3) 0.13032(19) -0.32132(17) 1.000 0.0450(6)
C6 C Uani 0.3671(3) 0.21048(19) -0.43979(17) 1.000 0.0460(6)
C7 C Uani 0.1858(3) 0.26844(19) -0.45680(18) 1.000 0.0469(6)
C8 C Uani 0.0429(3) 0.25506(18) -0.36058(16) 1.000 0.0438(5)
C9 C Uani -0.1450(3) 0.32847(19) -0.37627(19) 1.000 0.0485(6)
C10 C Uani -0.2809(3) 0.32468(19) -0.27997(17) 1.000 0.0450(6)
C11 C Uani -0.2382(2) 0.24038(17) -0.16338(16) 1.000 0.0415(5)
C12 C Uani -0.3816(2) 0.23787(19) -0.05332(16) 1.000 0.0427(5)
C13 C Uani -0.3238(2) 0.28988(19) 0.05889(16) 1.000 0.0382(5)
C14B C Uani -0.1392(5) 0.1905(4) 0.0945(4) 0.524(5) 0.0264(11)
C15 C Uani 0.5165(3) 0.2340(3) -0.5411(2) 1.000 0.0548(7)
C16B C Uani -0.0235(4) 0.3049(3) 0.1064(3) 0.524(5) 0.0332(10)
C17 C Uani 0.1660(3) 0.2035(2) 0.1562(3) 1.000 0.0575(8)
C18 C Uani -0.1295(3) 0.4038(3) 0.2240(2) 1.000 0.0554(7)
C16A C Uani -0.0440(4) 0.2275(3) 0.1817(3) 0.476(5) 0.0246(9)
C14A C Uani -0.1005(5) 0.2384(5) 0.0525(4) 0.476(5) 0.0225(11)
H5 H Uiso 0.53717 0.09176 -0.31171 1.00(2) 0.038(2)
H4 H Uiso 0.31285 0.05309 -0.14623 1.00(2) 0.041(2)
H10 H Uiso -0.41026 0.38058 -0.29250 1.00(3) 0.050(3)
H7 H Uiso 0.15181 0.32299 -0.53864 1.00(3) 0.055(3)
H9 H Uiso -0.17470 0.38399 -0.45731 1.00(3) 0.049(2)
H13 H Uiso -0.40376 0.26472 0.13675 1.00(3) 0.056(3)
H13' H Uiso -0.34798 0.40914 0.04744 1.00(2) 0.035(2)
H15 H Uiso 0.46991 0.25926 -0.62309 1.00(3) 0.074(3)
H15' H Uiso 0.56055 0.33119 -0.53084 1.00(3) 0.067(3)
H15" H Uiso 0.62904 0.14126 -0.54296 1.00(4) 0.084(3)
H17 H Uiso 0.22200 0.29269 0.13188 1.00(3) 0.061(3)
H17' H Uiso 0.19883 0.18118 0.24951 1.00(6) 0.184(5)
H17" H Uiso 0.23219 0.12264 0.10169 1.00(4) 0.097(3)
H18 H Uiso -0.10536 0.36882 0.31445 1.00(4) 0.082(3)
H18' H Uiso -0.26146 0.44126 0.23015 1.00(4) 0.112(4)
H18" H Uiso -0.06873 0.48316 0.20320 1.00(5) 0.108(4)
H142 H Uiso -0.15327 0.11906 0.17422 0.524(5) 0.0317
H162 H Uiso -0.00712 0.37906 0.02859 0.524(5) 0.0398
H12 H Uiso -0.50516 0.30958 -0.07168 1.00(2) 0.043(2)
H12' H Uiso -0.39655 0.12526 -0.02967 1.00(3) 0.043(2)
H141 H Uiso -0.05612 0.32645 -0.00191 0.476(5) 0.0271
H161 H Uiso -0.07940 0.13965 0.24226 0.476(5) 0.0294

loop_
_atom_type_symbol
_atom_type_description
_atom_type_scat_dispersion_real
_atom_type_scat_dispersion_imag
_atom_type_scat_source
H H 0.0000 0.0000 'International Tables Vol C Tables 4.2.6.8 and 6.1.1.4'
C C 0.0033 0.0016 'International Tables Vol C Tables 4.2.6.8 and 6.1.1.4'

loop_
_geom_angle_atom_site_label_1
_geom_angle_atom_site_label_2
_geom_angle_atom_site_label_3
_geom_angle
_geom_angle_site_symmetry_1
_geom_angle_publ_flag
C2 C1 C14B 116.58(18) . no
C2 C1 C14A 98.58(19) . no
C1 C1 C2 124.84(14) 2_555 no
C1 C1 C14B 116.64(19) 2_555 no
C1 C1 C14A 136.6(2) 2_555 no
C1 C2 C3 125.15(14) . no
C1 C2 C11 114.26(14) . no
C3 C2 C11 120.20(15) . no
C2 C3 C4 123.72(15) . no
C2 C3 C8 118.60(16) . no
C4 C3 C8 117.65(16) . no
C3 C4 C5 121.27(17) . no
C4 C5 C6 121.5(2) . no
C5 C6 C7 117.90(19) . no
C5 C6 C15 120.3(2) . no
C7 C6 C15 121.77(18) . no
C6 C7 C8 122.56(18) . no
C3 C8 C7 119.06(19) . no
C3 C8 C9 118.93(17) . no
C7 C8 C9 121.95(17) . no
C8 C9 C10 121.30(18) . no
C9 C10 C11 120.27(19) . no
C2 C11 C10 120.43(16) . no
C2 C11 C12 117.19(15) . no
C10 C11 C12 122.35(16) . no
C11 C12 C13 109.37(13) . no
C12 C13 C14B 115.63(19) . no
C12 C13 C14A 111.42(19) . no
C1 C14A C16A 117.7(3) . no
C13 C14A C16A 111.0(3) . no
C1 C14A C13 104.0(2) . no
C13 C14B C16B 110.3(2) . no
C1 C14B C13 108.1(3) . no
C1 C14B C16B 106.8(3) . no
C14A C16A C17 104.1(3) . no
C14A C16A C18 105.4(2) . no
C17 C16A C18 105.5(2) . no
C17 C16B C18 101.2(2) . no
C14B C16B C17 111.3(2) . no
C14B C16B C18 104.8(3) . no
C3 C4 H4 119.75 . no
C5 C4 H4 118.98 . no
C4 C5 H5 122.17 . no
C6 C5 H5 116.30 . no
C6 C7 H7 119.61 . no
C8 C7 H7 117.83 . no
C8 C9 H9 118.42 . no
C10 C9 H9 120.27 . no
C9 C10 H10 119.67 . no
C11 C10 H10 120.06 . no
C11 C12 H12 111.78 . no
C11 C12 H12' 111.19 . no
C13 C12 H12 111.08 . no
C13 C12 H12' 107.97 . no
H12 C12 H12' 105.35 . no
C12 C13 H13 109.59 . no
C12 C13 H13' 107.98 . no
C14B C13 H13 99.69 . no
C14B C13 H13' 116.95 . no
H13 C13 H13' 106.14 . no
C14A C13 H13 121.57 . no
C14A C13 H13' 98.71 . no
C13 C14A H141 107.89 . no
C16A C14A H141 107.88 . no
C1 C14A H141 107.93 . no
C13 C14B H142 110.52 . no
C16B C14B H142 110.48 . no
C1 C14B H142 110.50 . no
C6 C15 H15' 112.01 . no
H15 C15 H15" 110.74 . no
C6 C15 H15" 114.15 . no
H15 C15 H15' 105.85 . no
C6 C15 H15 110.07 . no
H15' C15 H15" 103.56 . no
C17 C16A H161 113.66 . no
C14A C16A H161 113.66 . no
C18 C16A H161 113.61 . no
C17 C16B H162 112.88 . no
C14B C16B H162 112.89 . no
C18 C16B H162 112.91 . no
C16B C17 H17" 109.42 . no
C16B C17 H17 94.28 . no
C16B C17 H17' 128.71 . no
C16A C17 H17" 115.08 . no
C16A C17 H17 124.27 . no
H17 C17 H17' 94.94 . no
H17 C17 H17" 104.43 . no
H17' C17 H17" 116.70 . no
C16A C17 H17' 100.26 . no
C16B C18 H18' 116.46 . no
C16B C18 H18 125.74 . no
C16A C18 H18" 121.53 . no
C16B C18 H18" 93.37 . no
H18 C18 H18' 103.52 . no
H18 C18 H18" 100.17 . no
C16A C18 H18 94.83 . no
H18' C18 H18" 116.64 . no
C16A C18 H18' 113.86 . no

loop_
_geom_bond_atom_site_label_1
_geom_bond_atom_site_label_2
_geom_bond_distance
_geom_bond_site_symmetry_2
_geom_bond_publ_flag
C1 C2 1.496(2) . no
C1 C14B 1.599(4) . no
C1 C14A 1.550(4) . no
C1 C1 1.344(2) 2_555 no
C2 C3 1.426(2) . no
C2 C11 1.391(2) . no
C3 C4 1.421(2) . no
C3 C8 1.428(2) . no
C4 C5 1.366(3) . no
C5 C6 1.418(3) . no
C6 C7 1.370(3) . no
C6 C15 1.500(3) . no
C7 C8 1.412(3) . no
C8 C9 1.424(3) . no
C9 C10 1.362(3) . no
C10 C11 1.409(2) . no
C11 C12 1.497(2) . no
C12 C13 1.542(2) . no
C13 C14B 1.503(4) . no
C13 C14A 1.636(4) . no
C14A C16A 1.531(5) . no
C14B C16B 1.546(5) . no
C16A C17 1.553(4) . no
C16A C18 1.564(4) . no
C16B C17 1.596(4) . no
C16B C18 1.614(4) . no
C4 H4 0.9823 . no
C5 H5 0.9509 . no
C7 H7 0.9857 . no
C9 H9 0.9717 . no
C10 H10 0.9908 . no
C12 H12 1.0002 . no
C12 H12' 0.9997 . no
C13 H13 1.0028 . no
C13 H13' 0.9766 . no
C14A H141 0.9998 . no
C14B H142 1.0004 . no
C15 H15' 1.0188 . no
C15 H15" 0.9844 . no
C15 H15 0.9930 . no
C16A H161 1.0000 . no
C16B H162 1.0000 . no
C17 H17' 1.0700 . no
C17 H17" 0.9522 . no
C17 H17 0.9728 . no
C18 H18" 0.9212 . no
C18 H18 1.0229 . no
C18 H18' 0.9645 . no

loop_
_geom_contact_atom_site_label_1
_geom_contact_atom_site_label_2
_geom_contact_distance
_geom_contact_site_symmetry_2
_geom_contact_publ_flag
C1 C4 3.497(2) 2_555 no
C1 C17 3.545(3) 2_555 no
C2 C16A 3.248(3) 2_555 no
C2 C17 3.491(2) 2_555 no
C3 C14B 3.231(4) 2_555 no
C3 C16A 3.506(3) 2_555 no
C4 C14B 3.158(4) 2_555 no
C4 C13 3.599(2) 2_555 no
C4 C1 3.497(2) 2_555 no
C5 C15 3.526(3) 2_654 no
C5 C10 3.415(3) 1_655 no
C10 C5 3.415(3) 1_455 no
C13 C4 3.599(2) 2_555 no
C14B C3 3.231(4) 2_555 no
C14B C4 3.158(4) 2_555 no
C15 C5 3.526(3) 2_654 no
C16A C2 3.248(3) 2_555 no
C16A C3 3.506(3) 2_555 no
C17 C2 3.491(2) 2_555 no
C17 C1 3.545(3) 2_555 no
C1 H4 2.7679 . no
C1 H17" 2.9863 2_555 no
C1 H4 2.9614 2_555 no
C1 H17" 2.7256 . no
C1 H12' 2.7429 . no
C2 H162 3.0150 . no
C2 H17" 3.0600 2_555 no
C2 H142 2.4840 2_555 no
C2 H161 2.7652 2_555 no
C3 H141 3.0155 . no
C3 H142 2.4226 2_555 no
C3 H161 2.6990 2_555 no
C3 H18" 3.0103 2_565 no
C4 H142 2.4021 2_555 no
C4 H161 3.0299 2_555 no
C5 H15" 3.0597 2_654 no
C5 H10 2.9640 1_655 no
C6 H15" 3.0462 2_654 no
C7 H9 2.9738 2_564 no
C8 H18" 3.0999 2_565 no
C9 H7 2.9878 2_564 no
C9 H15' 3.0453 1_455 no
C10 H5 2.8580 1_455 no
C11 H17" 3.0788 2_555 no
C11 H141 2.7386 . no
C12 H4 3.0442 2_555 no
C12 H17" 3.0529 2_555 no
C13 H4 2.9395 2_555 no
C13 H18' 2.6172 . no
C14B H4 2.7549 2_555 no
C16B H162 2.9482 2_565 no
C18 H13 3.0610 . no
C18 H13' 2.7574 . no
H4 C1 2.9614 2_555 no
H4 C1 2.7679 . no
H4 C14B 2.7549 2_555 no
H4 H12' 2.3273 2_555 no
H4 H13 2.5952 2_555 no
H4 H142 2.2721 2_555 no
H4 C12 3.0442 2_555 no
H4 C13 2.9395 2_555 no
H5 C10 2.8580 1_655 no
H5 H15" 2.5232 . no
H7 H15 2.4003 . no
H7 H9 2.4511 . no
H7 H9 2.5695 2_564 no
H7 C9 2.9878 2_564 no
H9 H15' 2.4999 1_455 no
H9 H7 2.4511 . no
H9 H7 2.5695 2_564 no
H9 H18 2.4831 1_554 no
H9 C7 2.9738 2_564 no
H10 H18' 2.5712 2_465 no
H10 H12 2.4501 . no
H10 C5 2.9640 1_455 no
H12 H13' 2.3714 2_465 no
H12 H10 2.4501 . no
H12' H17" 2.3011 2_555 no
H12' C1 2.7429 . no
H12' H4 2.3273 2_555 no
H13 H4 2.5952 2_555 no
H13 C18 3.0610 . no
H13 H18' 2.5297 . no
H13' C18 2.7574 . no
H13' H12 2.3714 2_465 no
H13' H18' 2.2917 . no
H13' H162 2.5402 . no
H15 H7 2.4003 . no
H15' C9 3.0453 1_655 no
H15' H9 2.4999 1_655 no
H15" C5 3.0597 2_654 no
H15" C6 3.0462 2_654 no
H15" H5 2.5232 . no
H17 H18" 2.4274 . no
H17' H18 2.4710 . no
H17" C1 2.7256 . no
H17" C11 3.0788 2_555 no
H17" C12 3.0529 2_555 no
H17" H12' 2.3011 2_555 no
H17" C2 3.0600 2_555 no
H17" C1 2.9863 2_555 no
H18 H17' 2.4710 . no
H18 H9 2.4831 1_556 no
H18' H13' 2.2917 . no
H18' H10 2.5712 2_465 no
H18' C13 2.6172 . no
H18' H13 2.5297 . no
H18" H17 2.4274 . no
H18" C3 3.0103 2_565 no
H18" C8 3.0999 2_565 no
H141 C3 3.0155 . no
H141 C11 2.7386 . no
H142 C2 2.4840 2_555 no
H142 C3 2.4226 2_555 no
H142 C4 2.4021 2_555 no
H142 H4 2.2721 2_555 no
H161 C2 2.7652 2_555 no
H161 C3 2.6990 2_555 no
H161 C4 3.0299 2_555 no
H162 C2 3.0150 . no
H162 H13' 2.5402 . no
H162 C16B 2.9482 2_565 no
H162 H162 2.1095 2_565 no

loop_
_geom_torsion_atom_site_label_1
_geom_torsion_atom_site_label_2
_geom_torsion_atom_site_label_3
_geom_torsion_atom_site_label_4
_geom_torsion
_geom_torsion_site_symmetry_1
_geom_torsion_site_symmetry_3
_geom_torsion_site_symmetry_4
_geom_torsion_publ_flag
C14B C1 C2 C3 126.0(2) . . . no
C14B C1 C2 C11 -46.8(2) . . . no
C1 C1 C2 C3 -70.5(2) 2_555 . . no
C1 C1 C2 C11 116.69(18) 2_555 . . no
C2 C1 C14B C13 38.3(3) . . . no
C2 C1 C14B C16B -80.5(3) . . . no
C1 C1 C14B C13 -126.7(2) 2_555 . . no
C1 C1 C14B C16B 114.6(2) 2_555 . . no
C2 C1 C1 C2 179.98(17) . 2_555 2_555 no
C2 C1 C1 C14B 16.5(3) . 2_555 2_555 no
C14B C1 C1 C2 -16.5(3) . 2_555 2_555 no
C14B C1 C1 C14B 180.0(2) . 2_555 2_555 no
C1 C2 C3 C4 -0.5(2) . . . no
C1 C2 C3 C8 -178.27(14) . . . no
C11 C2 C3 C4 171.87(14) . . . no
C11 C2 C3 C8 -5.9(2) . . . no
C1 C2 C11 C10 177.92(14) . . . no
C1 C2 C11 C12 0.0(2) . . . no
C3 C2 C11 C10 4.7(2) . . . no
C3 C2 C11 C12 -173.21(13) . . . no
C2 C3 C4 C5 -178.09(15) . . . no
C8 C3 C4 C5 -0.3(2) . . . no
C2 C3 C8 C7 179.76(14) . . . no
C2 C3 C8 C9 2.7(2) . . . no
C4 C3 C8 C7 1.9(2) . . . no
C4 C3 C8 C9 -175.24(15) . . . no
C3 C4 C5 C6 -0.6(2) . . . no
C4 C5 C6 C7 -0.1(2) . . . no
C4 C5 C6 C15 178.27(17) . . . no
C5 C6 C7 C8 1.8(3) . . . no
C15 C6 C7 C8 -176.60(17) . . . no
C6 C7 C8 C3 -2.7(2) . . . no
C6 C7 C8 C9 174.35(16) . . . no
C3 C8 C9 C10 1.8(3) . . . no
C7 C8 C9 C10 -175.22(17) . . . no
C8 C9 C10 C11 -3.1(3) . . . no
C9 C10 C11 C2 -0.2(2) . . . no
C9 C10 C11 C12 177.63(16) . . . no
C2 C11 C12 C13 49.73(18) . . . no
C10 C11 C12 C13 -128.18(16) . . . no
C11 C12 C13 C14B -55.9(2) . . . no
C12 C13 C14B C1 12.8(3) . . . no
C12 C13 C14B C16B 129.2(2) . . . no
C1 C14B C16B C17 -68.0(3) . . . no
C1 C14B C16B C18 -176.5(2) . . . no
C13 C14B C16B C17 174.8(3) . . . no
C13 C14B C16B C18 66.2(3) . . . no
